data_7040279
loop_
_publ_author_name
'Hildebrandt, Jana'
'H\"afner, Norman'
'G\"orls, Helmar'
'Kritsch, Daniel'
'Ferraro, Giarita'
'D\"urst, Matthias'
'Runnebaum, Ingo B.'
'Merlino, Antonello'
'Weigand, Wolfgang'

_publ_section_title
;
 Platinum(ii) O,S complexes as potential metallodrugs against Cisplatin
 resistance.
;
_journal_issue 47
_journal_name_full 'Dalton transactions (Cambridge, England : 2003)'
_journal_page_first 18876
_journal_page_last 18891
_journal_paper_doi 10.1039/c6dt01388k
_journal_volume 45
_journal_year 2016
_chemical_formula_moiety 'C12 H15 Cl O3 Pt S3'
_chemical_formula_sum 'C12 H15 Cl O3 Pt S3'
_chemical_formula_weight 533.96
_chemical_name_systematic
; 
 ? 
;
_space_group_IT_number 14
_symmetry_cell_setting monoclinic
_symmetry_space_group_name_Hall '-P 2ybc'
_symmetry_space_group_name_H-M 'P 1 21/c 1'
_atom_sites_solution_hydrogens geom
_atom_sites_solution_primary direct
_atom_sites_solution_secondary difmap
_audit_creation_method SHELXL-97
_audit_update_record
;
2016-01-08 deposited with the CCDC.
2016-08-11 downloaded from the CCDC.
;
_cell_angle_alpha 90
_cell_angle_beta 92.120(2)
_cell_angle_gamma 90
_cell_formula_units_Z 4
_cell_length_a 12.8077(4)
_cell_length_b 16.5312(5)
_cell_length_c 7.3048(2)
_cell_measurement_reflns_used 3469
_cell_measurement_temperature 133(2)
_cell_measurement_theta_max 27.44
_cell_measurement_theta_min 2.93
_cell_volume 1545.56(8)
_computing_cell_refinement DENZO
_computing_data_collection COLLECT
_computing_data_reduction DENZO
_computing_molecular_graphics SHELXTL/PC
_computing_publication_material SHELXL-97
_computing_structure_refinement 'SHELXL-97 (Sheldrick, 2008)'
_computing_structure_solution 'SHELXS-97 (Sheldrick, 2008)'
_diffrn_ambient_temperature 133(2)
_diffrn_measured_fraction_theta_full 0.961
_diffrn_measured_fraction_theta_max 0.961
_diffrn_measurement_device_type KappaCCD
_diffrn_measurement_method 'phi- + omega-scan'
_diffrn_radiation_monochromator graphite
_diffrn_radiation_source 'fine-focus sealed tube'
_diffrn_radiation_type MoK\a
_diffrn_radiation_wavelength 0.71073
_diffrn_reflns_av_R_equivalents 0.0211
_diffrn_reflns_av_sigmaI/netI 0.0466
_diffrn_reflns_limit_h_max 16
_diffrn_reflns_limit_h_min -16
_diffrn_reflns_limit_k_max 21
_diffrn_reflns_limit_k_min 0
_diffrn_reflns_limit_l_max 9
_diffrn_reflns_limit_l_min 0
_diffrn_reflns_number 3469
_diffrn_reflns_theta_full 27.44
_diffrn_reflns_theta_max 27.44
_diffrn_reflns_theta_min 2.93
_exptl_absorpt_coefficient_mu 9.658
_exptl_absorpt_correction_T_max 0.7456
_exptl_absorpt_correction_T_min 0.6128
_exptl_absorpt_correction_type multi-scan
_exptl_absorpt_process_details 'SADABS, Bruker-AXS, 2002'
_exptl_crystal_colour yellow
_exptl_crystal_density_diffrn 2.295
_exptl_crystal_density_method 'not measured'
_exptl_crystal_description prism
_exptl_crystal_F_000 1016
_exptl_crystal_size_max 0.042
_exptl_crystal_size_mid 0.024
_exptl_crystal_size_min 0.022
_refine_diff_density_max 1.355
_refine_diff_density_min -1.039
_refine_diff_density_rms 0.177
_refine_ls_extinction_method none
_refine_ls_goodness_of_fit_ref 1.022
_refine_ls_hydrogen_treatment mixed
_refine_ls_matrix_type full
_refine_ls_number_parameters 186
_refine_ls_number_reflns 3469
_refine_ls_number_restraints 0
_refine_ls_restrained_S_all 1.022
_refine_ls_R_factor_all 0.0405
_refine_ls_R_factor_gt 0.0281
_refine_ls_shift/su_max 0.002
_refine_ls_shift/su_mean 0.000
_refine_ls_structure_factor_coef Fsqd
_refine_ls_weighting_details 'calc w=1/[\s^2^(Fo^2^)+(0.0232P)^2^+0.0000P] where P=(Fo^2^+2Fc^2^)/3'
_refine_ls_weighting_scheme calc
_refine_ls_wR_factor_gt 0.0487
_refine_ls_wR_factor_ref 0.0512
_reflns_number_gt 2718
_reflns_number_total 3469
_reflns_threshold_expression >2sigma(I)
_cod_data_source_file c6dt01388k2.cif
_cod_data_source_block FO5657
_cod_depositor_comments 'Adding full bibliography for 7040272--7040281.cif.'
_cod_original_sg_symbol_H-M 'P 21/c'
_cod_database_code 7040279

loop_
_symmetry_equiv_pos_as_xyz
'x, y, z'
'-x, y+1/2, -z+1/2'
'-x, -y, -z'
'x, -y-1/2, z-1/2'

loop_
_atom_site_label
_atom_site_type_symbol
_atom_site_fract_x
_atom_site_fract_y
_atom_site_fract_z
_atom_site_U_iso_or_equiv
_atom_site_adp_type
_atom_site_occupancy
_atom_site_symmetry_multiplicity
_atom_site_calc_flag
_atom_site_refinement_flags
Pt1 Pt 0.836229(14) 0.827285(11) 0.73682(3) 0.00844(6) Uani 1 1 d .
Cl1 Cl 0.82639(10) 0.96886(7) 0.71510(18) 0.0157(3) Uani 1 1 d .
S1 S 0.84685(9) 0.69251(7) 0.77446(15) 0.0113(3) Uani 1 1 d .
S2 S 0.74440(10) 0.54434(8) 0.7118(2) 0.0187(3) Uani 1 1 d .
S3 S 1.00517(10) 0.83506(8) 0.79120(16) 0.0092(3) Uani 1 1 d .
O1 O 0.6814(3) 0.8280(2) 0.6706(4) 0.0100(8) Uani 1 1 d .
O2 O 0.2590(3) 0.7092(3) 0.4529(7) 0.0337(11) Uani 1 1 d .
H1O2 H 0.2019 0.7307 0.4201 0.051 Uiso 1 1 calc R
O3 O 1.0634(3) 0.7578(2) 0.8066(5) 0.0150(8) Uani 1 1 d .
C1 C 0.7346(4) 0.6496(3) 0.6907(6) 0.0115(12) Uani 1 1 d .
C2 C 0.6464(4) 0.6874(3) 0.6181(7) 0.0105(12) Uani 1 1 d .
H2A H 0.5958 0.6528 0.5606 0.013 Uiso 1 1 calc R
C3 C 0.6217(4) 0.7693(3) 0.6178(6) 0.0105(12) Uani 1 1 d .
C4 C 0.5149(4) 0.7960(3) 0.5506(6) 0.0099(11) Uani 1 1 d .
C5 C 0.4991(5) 0.8761(4) 0.4977(7) 0.0176(13) Uani 1 1 d .
H5A H 0.5551 0.9137 0.5087 0.021 Uiso 1 1 calc R
C6 C 0.4025(5) 0.9013(4) 0.4293(7) 0.0185(13) Uani 1 1 d .
H6A H 0.3922 0.9559 0.3925 0.022 Uiso 1 1 calc R
C7 C 0.3195(4) 0.8460(3) 0.4142(8) 0.0171(13) Uani 1 1 d .
H7A H 0.2529 0.8631 0.3677 0.020 Uiso 1 1 calc R
C8 C 0.3350(4) 0.7673(3) 0.4669(7) 0.0172(14) Uani 1 1 d .
C9 C 0.4332(4) 0.7414(4) 0.5357(8) 0.0160(12) Uani 1 1 d .
H9A H 0.4434 0.6867 0.5719 0.019 Uiso 1 1 calc R
C10 C 0.6336(5) 0.5041(4) 0.5851(9) 0.0280(16) Uani 1 1 d .
H10A H 0.6352 0.4449 0.5906 0.042 Uiso 1 1 calc R
H10B H 0.6357 0.5217 0.4571 0.042 Uiso 1 1 calc R
H10C H 0.5692 0.5239 0.6382 0.042 Uiso 1 1 calc R
C11 C 1.0620(5) 0.8926(4) 0.6161(7) 0.0157(13) Uani 1 1 d .
H11A H 1.0330 0.9474 0.6157 0.024 Uiso 1 1 calc R
H11B H 1.0465 0.8669 0.4972 0.024 Uiso 1 1 calc R
H11C H 1.1378 0.8951 0.6386 0.024 Uiso 1 1 calc R
C12 C 1.0372(4) 0.8928(3) 0.9914(7) 0.0137(13) Uani 1 1 d .
H12A H 0.9884 0.9382 0.9998 0.021 Uiso 1 1 calc R
H12B H 1.1086 0.9136 0.9847 0.021 Uiso 1 1 calc R
H12C H 1.0322 0.8584 1.1000 0.021 Uiso 1 1 calc R

loop_
_atom_site_aniso_label
_atom_site_aniso_U_11
_atom_site_aniso_U_22
_atom_site_aniso_U_33
_atom_site_aniso_U_23
_atom_site_aniso_U_13
_atom_site_aniso_U_12
Pt1 0.00635(9) 0.01024(9) 0.00849(8) 0.00007(11) -0.00277(10) -0.00016(8)
Cl1 0.0163(6) 0.0096(6) 0.0208(7) 0.0007(6) -0.0048(6) 0.0015(5)
S1 0.0092(6) 0.0119(7) 0.0126(7) 0.0024(5) -0.0036(5) -0.0023(5)
S2 0.0151(7) 0.0123(7) 0.0281(8) -0.0018(7) -0.0076(7) 0.0001(5)
S3 0.0071(6) 0.0105(6) 0.0098(7) -0.0013(5) -0.0022(5) -0.0010(5)
O1 0.0065(18) 0.0094(19) 0.0141(19) -0.0029(16) 0.0007(14) -0.0014(15)
O2 0.008(2) 0.030(3) 0.062(3) 0.013(3) -0.015(2) -0.0055(19)
O3 0.0114(19) 0.0100(19) 0.023(2) -0.0038(17) -0.0041(17) 0.0005(15)
C1 0.015(3) 0.017(3) 0.002(3) -0.0031(19) 0.001(2) 0.000(2)
C2 0.006(3) 0.013(3) 0.012(3) -0.002(2) -0.002(2) -0.002(2)
C3 0.011(3) 0.018(3) 0.003(2) 0.002(2) 0.002(2) -0.001(2)
C4 0.008(3) 0.013(3) 0.008(2) 0.000(2) 0.001(2) 0.001(2)
C5 0.014(3) 0.018(4) 0.020(3) -0.004(3) -0.006(3) -0.002(2)
C6 0.018(3) 0.016(3) 0.021(3) 0.002(3) 0.000(3) 0.001(2)
C7 0.011(3) 0.021(4) 0.018(3) 0.001(3) -0.003(2) 0.006(2)
C8 0.011(3) 0.023(4) 0.017(3) -0.001(3) -0.003(3) -0.005(3)
C9 0.015(3) 0.013(3) 0.020(3) 0.006(2) -0.005(3) -0.001(3)
C10 0.024(4) 0.020(4) 0.039(4) -0.007(3) -0.010(3) -0.003(3)
C11 0.017(3) 0.019(3) 0.012(3) -0.005(2) 0.002(2) -0.004(3)
C12 0.014(3) 0.013(3) 0.014(3) -0.004(2) -0.003(2) -0.003(2)

loop_
_atom_type_symbol
_atom_type_description
_atom_type_scat_dispersion_real
_atom_type_scat_dispersion_imag
_atom_type_scat_source
C C 0.0033 0.0016 'International Tables Vol C Tables 4.2.6.8 and 6.1.1.4'
H H 0.0000 0.0000 'International Tables Vol C Tables 4.2.6.8 and 6.1.1.4'
O O 0.0106 0.0060 'International Tables Vol C Tables 4.2.6.8 and 6.1.1.4'
S S 0.1246 0.1234 'International Tables Vol C Tables 4.2.6.8 and 6.1.1.4'
Cl Cl 0.1484 0.1585 'International Tables Vol C Tables 4.2.6.8 and 6.1.1.4'
Pt Pt -1.7033 8.3905 'International Tables Vol C Tables 4.2.6.8 and 6.1.1.4'

loop_
_geom_angle_atom_site_label_1
_geom_angle_atom_site_label_2
_geom_angle_atom_site_label_3
_geom_angle
O1 Pt1 S3 175.00(10)
O1 Pt1 S1 95.13(10)
S3 Pt1 S1 88.91(5)
O1 Pt1 Cl1 85.88(10)
S3 Pt1 Cl1 90.23(5)
S1 Pt1 Cl1 176.84(5)
C1 S1 Pt1 108.87(19)
C1 S2 C10 105.7(3)
O3 S3 C11 107.4(2)
O3 S3 C12 107.4(2)
C11 S3 C12 102.5(2)
O3 S3 Pt1 117.04(15)
C11 S3 Pt1 109.3(2)
C12 S3 Pt1 112.11(19)
C3 O1 Pt1 129.3(3)
C8 O2 H1O2 109.5
C2 C1 S1 128.3(4)
C2 C1 S2 122.6(4)
S1 C1 S2 109.1(3)
C1 C2 C3 128.6(5)
C1 C2 H2A 115.7
C3 C2 H2A 115.7
O1 C3 C2 127.0(5)
O1 C3 C4 113.6(5)
C2 C3 C4 119.4(5)
C9 C4 C5 119.8(5)
C9 C4 C3 120.7(5)
C5 C4 C3 119.4(5)
C6 C5 C4 120.4(6)
C6 C5 H5A 119.8
C4 C5 H5A 119.8
C5 C6 C7 119.8(6)
C5 C6 H6A 120.1
C7 C6 H6A 120.1
C8 C7 C6 119.7(5)
C8 C7 H7A 120.1
C6 C7 H7A 120.1
O2 C8 C7 123.4(5)
O2 C8 C9 116.0(5)
C7 C8 C9 120.6(5)
C4 C9 C8 119.6(6)
C4 C9 H9A 120.2
C8 C9 H9A 120.2
S2 C10 H10A 109.5
S2 C10 H10B 109.5
H10A C10 H10B 109.5
S2 C10 H10C 109.5
H10A C10 H10C 109.5
H10B C10 H10C 109.5
S3 C11 H11A 109.5
S3 C11 H11B 109.5
H11A C11 H11B 109.5
S3 C11 H11C 109.5
H11A C11 H11C 109.5
H11B C11 H11C 109.5
S3 C12 H12A 109.5
S3 C12 H12B 109.5
H12A C12 H12B 109.5
S3 C12 H12C 109.5
H12A C12 H12C 109.5
H12B C12 H12C 109.5

loop_
_geom_bond_atom_site_label_1
_geom_bond_atom_site_label_2
_geom_bond_distance
Pt1 O1 2.024(3)
Pt1 S3 2.1892(12)
Pt1 S1 2.2485(12)
Pt1 Cl1 2.3489(12)
S1 C1 1.697(5)
S2 C1 1.751(5)
S2 C10 1.793(6)
S3 O3 1.481(4)
S3 C11 1.771(5)
S3 C12 1.782(5)
O1 C3 1.286(6)
O2 C8 1.369(6)
O2 H1O2 0.8400
C1 C2 1.379(7)
C2 C3 1.391(7)
C2 H2A 0.9500
C3 C4 1.503(7)
C4 C9 1.384(7)
C4 C5 1.392(8)
C5 C6 1.382(8)
C5 H5A 0.9500
C6 C7 1.402(8)
C6 H6A 0.9500
C7 C8 1.369(8)
C7 H7A 0.9500
C8 C9 1.403(7)
C9 H9A 0.9500
C10 H10A 0.9800
C10 H10B 0.9800
C10 H10C 0.9800
C11 H11A 0.9800
C11 H11B 0.9800
C11 H11C 0.9800
C12 H12A 0.9800
C12 H12B 0.9800
C12 H12C 0.9800
